data_4131944
loop_
_publ_author_name
'Miloserdov, Fedor M.'
'Kirillova, Mariia S.'
'Muratore, Michael E.'
'Echavarren, Antonio M.'

_publ_section_title
;
 Unified Total Synthesis of Pyrroloazocine Indole Alkaloids Sheds Light on
 Their Biosynthetic Relationship.
;
_journal_issue 16
_journal_name_full 'Journal of the American Chemical Society'
_journal_page_first 5393
_journal_page_last 5400
_journal_paper_doi 10.1021/jacs.7b13484
_journal_volume 140
_journal_year 2018
_chemical_formula_sum 'C23 H26 N2 O7'
_chemical_formula_weight 442.46
_space_group_IT_number 2
_space_group_name_Hall '-P 1'
_space_group_name_H-M_alt 'P -1'
_symmetry_cell_setting triclinic
_symmetry_space_group_name_H-M 'P -1'
_atom_sites_solution_hydrogens geom
_audit_creation_method SHELXL-2014/7
_cell_angle_alpha 102.45(2)
_cell_angle_beta 97.861(19)
_cell_angle_gamma 112.29(2)
_cell_formula_units_Z 2
_cell_length_a 8.161(6)
_cell_length_b 10.276(7)
_cell_length_c 13.734(8)
_cell_measurement_reflns_used 1265
_cell_measurement_temperature 100(2)
_cell_measurement_theta_max 28.82
_cell_measurement_theta_min 2.78
_cell_volume 1009.7(12)
_computing_cell_refinement 'Bruker APEX2 v2011.4-0'
_computing_data_collection 'Bruker APEX2 v2011.4-0'
_computing_data_reduction 'Bruker SAINT V7.60A'
_computing_molecular_graphics 'Bruker SHELXTL'
_computing_publication_material 'Bruker SHELXTL'
_computing_structure_refinement 'SHELXL-2014 (Sheldrick, 2014)'
_computing_structure_solution Sir2011
_diffrn_ambient_temperature 100(2)
_diffrn_detector_area_resol_mean 512
_diffrn_detector_type '4K CCD area detector APEX II'
_diffrn_measured_fraction_theta_full 0.993
_diffrn_measured_fraction_theta_max 0.730
_diffrn_measurement_device_type 'APEX DUO Kappa 4-axis goniometer'
_diffrn_measurement_method
;
 Fullsphere data collection, phi and omega scans
;
_diffrn_measurement_specimen_support 'magnetic support with MicroMount'
_diffrn_radiation_monochromator 'Quazar MX Multilayer Optics'
_diffrn_radiation_type MoK\a
_diffrn_radiation_wavelength 0.71073
_diffrn_reflns_av_R_equivalents 0.0673
_diffrn_reflns_av_unetI/netI 0.0974
_diffrn_reflns_Laue_measured_fraction_full 0.993
_diffrn_reflns_Laue_measured_fraction_max 0.730
_diffrn_reflns_limit_h_max 12
_diffrn_reflns_limit_h_min -10
_diffrn_reflns_limit_k_max 13
_diffrn_reflns_limit_k_min -15
_diffrn_reflns_limit_l_max 18
_diffrn_reflns_limit_l_min -18
_diffrn_reflns_number 14595
_diffrn_reflns_point_group_measured_fraction_full 0.993
_diffrn_reflns_point_group_measured_fraction_max 0.730
_diffrn_reflns_theta_full 25.242
_diffrn_reflns_theta_max 34.930
_diffrn_reflns_theta_min 1.565
_diffrn_source 'Microfocus source E025 IuS'
_diffrn_source_current 0.6
_diffrn_source_power 50
_diffrn_source_size '0.2 mm x 0.2 mm fine focus'
_diffrn_source_type 'Bruker APEX DUO'
_exptl_absorpt_coefficient_mu 0.108
_exptl_absorpt_correction_T_max 0.997
_exptl_absorpt_correction_T_min 0.637
_exptl_absorpt_correction_type empirical
_exptl_absorpt_process_details
; 
 SADABS Version 2008/1 Bruker-Nonius
 Blessing, Acta Cryst. (1995) A51 33-38
;
_exptl_crystal_colour colourless
_exptl_crystal_density_diffrn 1.455
_exptl_crystal_description prism
_exptl_crystal_F_000 468
_exptl_crystal_size_max 0.12
_exptl_crystal_size_mid 0.06
_exptl_crystal_size_min 0.03
_refine_diff_density_max 0.402
_refine_diff_density_min -0.352
_refine_diff_density_rms 0.069
_refine_ls_extinction_method none
_refine_ls_goodness_of_fit_ref 1.074
_refine_ls_hydrogen_treatment constr
_refine_ls_matrix_type full
_refine_ls_number_parameters 292
_refine_ls_number_reflns 6447
_refine_ls_number_restraints 0
_refine_ls_restrained_S_all 1.074
_refine_ls_R_factor_all 0.1000
_refine_ls_R_factor_gt 0.0669
_refine_ls_shift/su_max 0.000
_refine_ls_shift/su_mean 0.000
_refine_ls_structure_factor_coef Fsqd
_refine_ls_weighting_details 'w=1/[\s^2^(Fo^2^)+(0.0662P)^2^] where P=(Fo^2^+2Fc^2^)/3'
_refine_ls_weighting_scheme calc
_refine_ls_wR_factor_gt 0.1652
_refine_ls_wR_factor_ref 0.1872
_reflns_Friedel_coverage 0.000
_reflns_number_gt 4007
_reflns_number_total 6447
_reflns_threshold_expression 'I > 2\s(I)'
_cod_data_source_file ja7b13484_si_011.cif
_cod_data_source_block mo_KMS_G850c_0m
_cod_depositor_comments
;
The following automatic conversions were performed:

data item '_symmetry_cell_setting' value 'Triclinic' was changed to
'triclinic' in accordance with the
/home/saulius/struct/COD-crude-data/automatic-downloads/DataCite-retrospective/ACS/depositions/lib/dictionaries/cif_core.dic
dictionary named 'cif_core.dic' version 2.4.2 last updated on
2011-04-26.

Automatic conversion script
Id: cif_fix_values 6909 2019-04-08 15:41:33Z antanas 
;
_cod_original_cell_volume 1009.8(12)
_cod_original_sg_symbol_H-M P-1
_cod_database_code 4131944
_shelx_shelxl_version_number 2014/7
_shelx_space_group_comment
;
The symmetry employed for this shelxl refinement is uniquely defined
by the following loop, which should always be used as a source of
symmetry information in preference to the above space-group names.
They are only intended as comments.
;
_shelx_estimated_absorpt_t_min 0.987
_shelx_estimated_absorpt_t_max 0.997

loop_
_space_group_symop_operation_xyz
'x, y, z'
'-x, -y, -z'

loop_
_atom_site_label
_atom_site_type_symbol
_atom_site_fract_x
_atom_site_fract_y
_atom_site_fract_z
_atom_site_U_iso_or_equiv
_atom_site_adp_type
_atom_site_occupancy
_atom_site_site_symmetry_order
_atom_site_calc_flag
_atom_site_refinement_flags_posn
_atom_site_refinement_flags_adp
N1 N 0.90686(19) 0.63761(17) 0.34819(11) 0.0249(3) Uani 1 1 d . .
N2 N 1.0902(2) 0.86974(17) 0.08056(11) 0.0272(4) Uani 1 1 d . .
O1 O 1.15871(19) 0.85478(15) -0.07735(10) 0.0332(3) Uani 1 1 d . .
O2 O 1.18846(17) 0.77129(16) 0.46028(10) 0.0335(3) Uani 1 1 d . .
O3 O 0.94855(17) 0.63397(15) 0.51365(9) 0.0312(3) Uani 1 1 d . .
O4 O 0.86498(18) 0.40909(15) 0.17329(9) 0.0321(3) Uani 1 1 d . .
H4O H 0.8446 0.3242 0.1385 0.048 Uiso 1 1 calc R U
O5 O 0.7230(2) 0.41338(16) 0.02410(10) 0.0379(4) Uani 1 1 d . .
O6 O 0.70031(18) 0.91662(17) 0.29119(10) 0.0350(3) Uani 1 1 d . .
O7 O 0.79126(17) 0.86515(15) 0.43488(9) 0.0298(3) Uani 1 1 d . .
C1 C 0.7118(2) 0.5654(2) 0.32519(14) 0.0255(4) Uani 1 1 d . .
C2 C 0.5957(3) 0.4977(2) 0.38219(14) 0.0288(4) Uani 1 1 d . .
H2 H 0.6427 0.4887 0.4464 0.035 Uiso 1 1 calc R U
C3 C 0.4083(3) 0.4435(2) 0.34227(14) 0.0302(4) Uani 1 1 d . .
H3 H 0.3276 0.3971 0.3806 0.036 Uiso 1 1 calc R U
C4 C 0.3348(2) 0.4546(2) 0.24862(14) 0.0293(4) Uani 1 1 d . .
H4 H 0.2066 0.4198 0.2248 0.035 Uiso 1 1 calc R U
C5 C 0.4522(2) 0.5174(2) 0.19011(14) 0.0274(4) Uani 1 1 d . .
H5 H 0.4051 0.5250 0.1254 0.033 Uiso 1 1 calc R U
C6 C 0.6387(2) 0.5686(2) 0.22805(13) 0.0248(4) Uani 1 1 d . .
C7 C 0.7937(2) 0.6214(2) 0.17466(13) 0.0251(4) Uani 1 1 d . .
C8 C 0.7669(2) 0.7031(2) 0.09624(14) 0.0269(4) Uani 1 1 d . .
H8A H 0.7642 0.7958 0.1334 0.032 Uiso 1 1 calc R U
H8B H 0.6464 0.6420 0.0475 0.032 Uiso 1 1 calc R U
C9 C 0.9134(2) 0.7402(2) 0.03386(14) 0.0295(4) Uani 1 1 d . .
H9A H 0.9397 0.6531 0.0136 0.035 Uiso 1 1 calc R U
H9B H 0.8580 0.7528 -0.0302 0.035 Uiso 1 1 calc R U
C10 C 1.1980(3) 0.9148(2) 0.01697(15) 0.0297(4) Uani 1 1 d . .
C11 C 1.3710(3) 1.0475(2) 0.07796(15) 0.0349(5) Uani 1 1 d . .
H11A H 1.4004 1.1255 0.0431 0.042 Uiso 1 1 calc R U
H11B H 1.4753 1.0210 0.0885 0.042 Uiso 1 1 calc R U
C12 C 1.3253(3) 1.0968(2) 0.17963(15) 0.0335(4) Uani 1 1 d . .
H12A H 1.2734 1.1693 0.1775 0.040 Uiso 1 1 calc R U
H12B H 1.4352 1.1412 0.2373 0.040 Uiso 1 1 calc R U
C13 C 1.1827(2) 0.9533(2) 0.19081(14) 0.0269(4) Uani 1 1 d . .
C14 C 1.0543(2) 0.9871(2) 0.25389(14) 0.0269(4) Uani 1 1 d . .
H14A H 0.9505 0.9864 0.2068 0.032 Uiso 1 1 calc R U
H14B H 1.1210 1.0873 0.3024 0.032 Uiso 1 1 calc R U
C15 C 0.9792(2) 0.8776(2) 0.31500(14) 0.0252(4) Uani 1 1 d . .
H15 H 1.0722 0.9177 0.3820 0.030 Uiso 1 1 calc R U
C16 C 0.9607(2) 0.7160(2) 0.26846(13) 0.0244(4) Uani 1 1 d . .
C17 C 1.1422(2) 0.7195(2) 0.24080(14) 0.0261(4) Uani 1 1 d . .
H17A H 1.2019 0.6841 0.2902 0.031 Uiso 1 1 calc R U
H17B H 1.1121 0.6508 0.1714 0.031 Uiso 1 1 calc R U
C18 C 1.2767(2) 0.8717(2) 0.24242(14) 0.0287(4) Uani 1 1 d . .
H18A H 1.3703 0.8616 0.2065 0.034 Uiso 1 1 calc R U
H18B H 1.3394 0.9311 0.3146 0.034 Uiso 1 1 calc R U
C19 C 1.0277(2) 0.6883(2) 0.44305(14) 0.0265(4) Uani 1 1 d . .
C20 C 1.0721(3) 0.6851(2) 0.61499(14) 0.0338(5) Uani 1 1 d . .
H20A H 1.0085 0.6343 0.6607 0.051 Uiso 1 1 calc R U
H20B H 1.1124 0.7913 0.6434 0.051 Uiso 1 1 calc R U
H20C H 1.1784 0.6640 0.6090 0.051 Uiso 1 1 calc R U
C21 C 0.7933(2) 0.4715(2) 0.11487(14) 0.0273(4) Uani 1 1 d . .
C22 C 0.8073(2) 0.8877(2) 0.34251(14) 0.0274(4) Uani 1 1 d . .
C23 C 0.6203(3) 0.8578(2) 0.46076(15) 0.0353(5) Uani 1 1 d . .
H23A H 0.6144 0.8339 0.5259 0.053 Uiso 1 1 calc R U
H23B H 0.5168 0.7815 0.4062 0.053 Uiso 1 1 calc R U
H23C H 0.6152 0.9530 0.4675 0.053 Uiso 1 1 calc R U

loop_
_atom_site_aniso_label
_atom_site_aniso_U_11
_atom_site_aniso_U_22
_atom_site_aniso_U_33
_atom_site_aniso_U_23
_atom_site_aniso_U_13
_atom_site_aniso_U_12
N1 0.0247(7) 0.0332(8) 0.0154(8) 0.0067(7) 0.0054(6) 0.0107(6)
N2 0.0291(8) 0.0329(9) 0.0168(8) 0.0057(7) 0.0065(6) 0.0108(7)
O1 0.0412(8) 0.0398(8) 0.0191(7) 0.0072(6) 0.0093(6) 0.0175(6)
O2 0.0274(7) 0.0462(9) 0.0214(8) 0.0085(6) 0.0017(6) 0.0118(6)
O3 0.0307(7) 0.0448(8) 0.0153(7) 0.0100(6) 0.0032(6) 0.0131(6)
O4 0.0410(8) 0.0344(8) 0.0188(7) 0.0032(6) 0.0014(6) 0.0181(7)
O5 0.0506(9) 0.0418(9) 0.0152(7) 0.0010(6) -0.0024(6) 0.0204(7)
O6 0.0313(7) 0.0499(9) 0.0276(8) 0.0108(7) 0.0058(6) 0.0218(7)
O7 0.0284(7) 0.0407(8) 0.0192(7) 0.0048(6) 0.0084(5) 0.0147(6)
C1 0.0266(9) 0.0283(9) 0.0177(10) 0.0029(7) 0.0041(7) 0.0101(7)
C2 0.0308(9) 0.0363(11) 0.0167(10) 0.0060(8) 0.0058(8) 0.0126(8)
C3 0.0292(9) 0.0365(11) 0.0209(10) 0.0051(8) 0.0086(8) 0.0107(8)
C4 0.0242(8) 0.0344(10) 0.0222(10) 0.0015(8) 0.0024(7) 0.0095(8)
C5 0.0268(9) 0.0337(10) 0.0158(10) 0.0023(8) 0.0011(7) 0.0107(8)
C6 0.0261(8) 0.0294(9) 0.0169(9) 0.0053(7) 0.0044(7) 0.0106(7)
C7 0.0248(8) 0.0314(10) 0.0155(9) 0.0043(8) 0.0028(7) 0.0103(7)
C8 0.0267(9) 0.0340(10) 0.0160(9) 0.0055(8) 0.0022(7) 0.0104(8)
C9 0.0276(9) 0.0376(11) 0.0178(10) 0.0074(8) 0.0023(8) 0.0095(8)
C10 0.0332(10) 0.0337(10) 0.0225(11) 0.0074(8) 0.0085(8) 0.0143(8)
C11 0.0348(10) 0.0403(12) 0.0262(11) 0.0077(9) 0.0114(9) 0.0123(9)
C12 0.0345(10) 0.0368(11) 0.0243(11) 0.0048(9) 0.0089(8) 0.0117(9)
C13 0.0273(9) 0.0318(10) 0.0164(10) 0.0027(8) 0.0045(7) 0.0097(8)
C14 0.0297(9) 0.0305(10) 0.0181(10) 0.0028(8) 0.0067(7) 0.0121(8)
C15 0.0236(8) 0.0313(10) 0.0184(10) 0.0042(8) 0.0049(7) 0.0109(7)
C16 0.0251(8) 0.0317(10) 0.0152(9) 0.0061(7) 0.0047(7) 0.0113(7)
C17 0.0255(8) 0.0339(10) 0.0167(9) 0.0046(8) 0.0048(7) 0.0120(8)
C18 0.0254(9) 0.0387(11) 0.0192(10) 0.0048(8) 0.0046(7) 0.0127(8)
C19 0.0288(9) 0.0333(10) 0.0178(10) 0.0061(8) 0.0049(8) 0.0146(8)
C20 0.0380(11) 0.0443(12) 0.0163(10) 0.0076(9) 0.0013(8) 0.0167(9)
C21 0.0264(9) 0.0338(10) 0.0183(10) 0.0061(8) 0.0051(7) 0.0100(8)
C22 0.0279(9) 0.0320(10) 0.0183(10) 0.0021(8) 0.0049(7) 0.0114(8)
C23 0.0283(10) 0.0488(13) 0.0269(11) 0.0049(10) 0.0109(8) 0.0160(9)

loop_
_atom_type_symbol
_atom_type_description
_atom_type_scat_dispersion_real
_atom_type_scat_dispersion_imag
_atom_type_scat_source
C C 0.0033 0.0016 'International Tables Vol C Tables 4.2.6.8 and 6.1.1.4'
H H 0.0000 0.0000 'International Tables Vol C Tables 4.2.6.8 and 6.1.1.4'
N N 0.0061 0.0033 'International Tables Vol C Tables 4.2.6.8 and 6.1.1.4'
O O 0.0106 0.0060 'International Tables Vol C Tables 4.2.6.8 and 6.1.1.4'

loop_
_geom_angle_atom_site_label_1
_geom_angle_atom_site_label_2
_geom_angle_atom_site_label_3
_geom_angle
C19 N1 C1 127.58(15)
C19 N1 C16 118.49(15)
C1 N1 C16 108.35(13)
C10 N2 C9 117.08(16)
C10 N2 C13 112.13(15)
C9 N2 C13 130.44(15)
C19 O3 C20 113.93(15)
C22 O7 C23 114.17(15)
C2 C1 C6 119.70(17)
C2 C1 N1 130.69(16)
C6 C1 N1 109.61(15)
C1 C2 C3 117.95(17)
C4 C3 C2 122.59(17)
C3 C4 C5 119.01(17)
C6 C5 C4 118.82(17)
C5 C6 C1 121.70(16)
C5 C6 C7 129.48(16)
C1 C6 C7 108.58(15)
C6 C7 C8 116.04(15)
C6 C7 C16 101.54(14)
C8 C7 C16 114.33(15)
C6 C7 C21 101.84(14)
C8 C7 C21 108.38(15)
C16 C7 C21 114.10(15)
C7 C8 C9 115.58(16)
N2 C9 C8 119.62(16)
O1 C10 N2 124.62(17)
O1 C10 C11 125.92(17)
N2 C10 C11 109.46(17)
C10 C11 C12 103.23(16)
C11 C12 C13 104.05(17)
N2 C13 C14 113.43(15)
N2 C13 C18 111.14(16)
C14 C13 C18 109.70(15)
N2 C13 C12 100.79(15)
C14 C13 C12 110.41(17)
C18 C13 C12 111.12(16)
C13 C14 C15 113.71(16)
C22 C15 C14 108.52(15)
C22 C15 C16 115.40(15)
C14 C15 C16 116.34(16)
N1 C16 C7 101.61(14)
N1 C16 C17 113.82(14)
C7 C16 C17 111.07(15)
N1 C16 C15 105.64(15)
C7 C16 C15 113.50(15)
C17 C16 C15 110.85(14)
C18 C17 C16 113.67(16)
C17 C18 C13 112.54(15)
O2 C19 O3 123.85(17)
O2 C19 N1 123.82(17)
O3 C19 N1 112.32(16)
O5 C21 O4 122.52(19)
O5 C21 C7 122.40(17)
O4 C21 C7 114.92(16)
O6 C22 O7 122.85(18)
O6 C22 C15 125.62(17)
O7 C22 C15 111.49(15)

loop_
_geom_bond_atom_site_label_1
_geom_bond_atom_site_label_2
_geom_bond_distance
N1 C19 1.381(2)
N1 C1 1.432(2)
N1 C16 1.511(2)
N2 C10 1.351(2)
N2 C9 1.479(2)
N2 C13 1.495(2)
O1 C10 1.246(2)
O2 C19 1.218(2)
O3 C19 1.342(2)
O3 C20 1.459(2)
O4 C21 1.332(2)
O5 C21 1.210(2)
O6 C22 1.211(2)
O7 C22 1.353(2)
O7 C23 1.465(2)
C1 C2 1.390(3)
C1 C6 1.398(2)
C2 C3 1.394(3)
C3 C4 1.390(3)
C4 C5 1.394(3)
C5 C6 1.387(3)
C6 C7 1.529(3)
C7 C8 1.541(3)
C7 C16 1.561(3)
C7 C21 1.581(3)
C8 C9 1.544(3)
C10 C11 1.509(3)
C11 C12 1.525(3)
C12 C13 1.548(3)
C13 C14 1.538(3)
C13 C18 1.546(3)
C14 C15 1.540(3)
C15 C22 1.537(3)
C15 C16 1.587(3)
C16 C17 1.568(3)
C17 C18 1.525(3)

loop_
_geom_torsion_atom_site_label_1
_geom_torsion_atom_site_label_2
_geom_torsion_atom_site_label_3
_geom_torsion_atom_site_label_4
_geom_torsion
C19 N1 C1 C2 -16.7(3)
C16 N1 C1 C2 -169.5(2)
C19 N1 C1 C6 163.55(18)
C16 N1 C1 C6 10.8(2)
C6 C1 C2 C3 -4.1(3)
N1 C1 C2 C3 176.16(19)
C1 C2 C3 C4 0.1(3)
C2 C3 C4 C5 2.4(3)
C3 C4 C5 C6 -0.8(3)
C4 C5 C6 C1 -3.2(3)
C4 C5 C6 C7 170.47(18)
C2 C1 C6 C5 5.8(3)
N1 C1 C6 C5 -174.42(18)
C2 C1 C6 C7 -169.06(17)
N1 C1 C6 C7 10.7(2)
C5 C6 C7 C8 34.5(3)
C1 C6 C7 C8 -151.19(17)
C5 C6 C7 C16 159.1(2)
C1 C6 C7 C16 -26.60(19)
C5 C6 C7 C21 -83.0(2)
C1 C6 C7 C21 91.34(17)
C6 C7 C8 C9 -173.29(16)
C16 C7 C8 C9 69.0(2)
C21 C7 C8 C9 -59.5(2)
C10 N2 C9 C8 -166.91(17)
C13 N2 C9 C8 20.5(3)
C7 C8 C9 N2 -80.4(2)
C9 N2 C10 O1 -0.1(3)
C13 N2 C10 O1 173.78(18)
C9 N2 C10 C11 179.87(16)
C13 N2 C10 C11 -6.2(2)
O1 C10 C11 C12 165.36(19)
N2 C10 C11 C12 -14.6(2)
C10 C11 C12 C13 28.5(2)
C10 N2 C13 C14 141.83(17)
C9 N2 C13 C14 -45.3(3)
C10 N2 C13 C18 -94.01(19)
C9 N2 C13 C18 78.9(2)
C10 N2 C13 C12 23.8(2)
C9 N2 C13 C12 -163.28(18)
C11 C12 C13 N2 -31.30(19)
C11 C12 C13 C14 -151.49(16)
C11 C12 C13 C18 86.55(19)
N2 C13 C14 C15 97.36(18)
C18 C13 C14 C15 -27.6(2)
C12 C13 C14 C15 -150.37(16)
C13 C14 C15 C22 -160.29(15)
C13 C14 C15 C16 -28.2(2)
C19 N1 C16 C7 177.73(15)
C1 N1 C16 C7 -26.61(18)
C19 N1 C16 C17 58.3(2)
C1 N1 C16 C17 -146.08(16)
C19 N1 C16 C15 -63.6(2)
C1 N1 C16 C15 92.08(16)
C6 C7 C16 N1 30.98(17)
C8 C7 C16 N1 156.71(15)
C21 C7 C16 N1 -77.74(17)
C6 C7 C16 C17 152.37(15)
C8 C7 C16 C17 -81.89(19)
C21 C7 C16 C17 43.66(19)
C6 C7 C16 C15 -81.94(17)
C8 C7 C16 C15 43.8(2)
C21 C7 C16 C15 169.35(14)
C22 C15 C16 N1 -57.73(18)
C14 C15 C16 N1 173.41(14)
C22 C15 C16 C7 52.7(2)
C14 C15 C16 C7 -76.14(19)
C22 C15 C16 C17 178.53(14)
C14 C15 C16 C17 49.67(19)
N1 C16 C17 C18 -131.34(16)
C7 C16 C17 C18 114.72(17)
C15 C16 C17 C18 -12.4(2)
C16 C17 C18 C13 -43.3(2)
N2 C13 C18 C17 -60.4(2)
C14 C13 C18 C17 65.9(2)
C12 C13 C18 C17 -171.75(16)
C20 O3 C19 O2 0.9(3)
C20 O3 C19 N1 -179.98(15)
C1 N1 C19 O2 -166.31(19)
C16 N1 C19 O2 -15.9(3)
C1 N1 C19 O3 14.6(3)
C16 N1 C19 O3 165.00(15)
C6 C7 C21 O5 100.39(19)
C8 C7 C21 O5 -22.5(2)
C16 C7 C21 O5 -151.09(17)
C6 C7 C21 O4 -75.25(18)
C8 C7 C21 O4 161.90(15)
C16 C7 C21 O4 33.3(2)
C23 O7 C22 O6 8.3(3)
C23 O7 C22 C15 -173.84(15)
C14 C15 C22 O6 31.7(3)
C16 C15 C22 O6 -100.9(2)
C14 C15 C22 O7 -146.09(16)
C16 C15 C22 O7 81.29(19)
